data_4085390
loop_
_publ_author_name
'Goldberg, Jonathan M.'
'Wong, Gene W.'
'Brastow, Kenzie E.'
'Kaminsky, Werner'
'Goldberg, Karen I.'
'Heinekey, D. Michael'

_publ_section_title
;
 The Importance of Steric Factors in Iridium Pincer Complexes
;
_journal_issue 4
_journal_name_full Organometallics
_journal_page_first 753
_journal_paper_doi 10.1021/om501166w
_journal_volume 34
_journal_year 2015
_chemical_formula_moiety 'C24 H40 Ir O4 P2, B F4, C H2 Cl2'
_chemical_formula_sum 'C25 H42 B Cl2 F4 Ir O4 P2'
_chemical_formula_weight 818.44
_chemical_name_common complex_13
_chemical_name_systematic
;
 [(tBu)4(POCOP)Ir(CO)2(H)]BF4
;
_space_group_IT_number 14
_symmetry_cell_setting monoclinic
_symmetry_Int_Tables_number 14
_symmetry_space_group_name_Hall '-P 2yn'
_symmetry_space_group_name_H-M 'P 1 21/n 1'
_atom_sites_solution_hydrogens geom
_atom_sites_solution_primary direct
_atom_sites_solution_secondary difmap
_audit_conform_dict_location ftp://ftp.iucr.org/pub/cif_core.dic
_audit_conform_dict_name cif_core.dic
_audit_conform_dict_version 2.4
_audit_creation_date 2013-08-08T14:02:56-00:00
_audit_creation_method 'WinGX routine CIF_UPDATE'
_cell_angle_alpha 90
_cell_angle_beta 105.506(8)
_cell_angle_gamma 90
_cell_formula_units_Z 4
_cell_length_a 11.313(2)
_cell_length_b 20.531(4)
_cell_length_c 14.041(2)
_cell_measurement_reflns_used 464
_cell_measurement_temperature 100(2)
_cell_measurement_theta_max 20
_cell_measurement_theta_min 3
_cell_volume 3142.6(9)
_computing_cell_refinement 'SAINT (Bruker, 2007)'
_computing_data_collection 'APEX2 (Bruker, 2007)'
_computing_data_reduction 'SAINT (Bruker, 2007)'
_computing_molecular_graphics 'ORTEP-3 for Windows (Farrugia, 1997)'
_computing_publication_material 'SHELXL-97 (Sheldrick, 1997)'
_computing_structure_refinement 'SHELXL-97 (Sheldrick, 2008)'
_computing_structure_solution 'SHELXS97 (Sheldrick, 1997)'
_diffrn_ambient_temperature 100(2)
_diffrn_measured_fraction_theta_full 0.999
_diffrn_measured_fraction_theta_max 0.993
_diffrn_measurement_device_type 'Bruker APEXII CCD area-detector'
_diffrn_measurement_method '\f and \w scans'
_diffrn_radiation_monochromator graphite
_diffrn_radiation_type MoK\a
_diffrn_radiation_wavelength 0.71073
_diffrn_reflns_av_R_equivalents 0.0349
_diffrn_reflns_av_unetI/netI 0.0113
_diffrn_reflns_limit_h_max 15
_diffrn_reflns_limit_h_min -15
_diffrn_reflns_limit_k_max 27
_diffrn_reflns_limit_k_min -27
_diffrn_reflns_limit_l_max 18
_diffrn_reflns_limit_l_min -18
_diffrn_reflns_number 157716
_diffrn_reflns_theta_full 25
_diffrn_reflns_theta_max 28.59
_diffrn_reflns_theta_min 1.8
_diffrn_source 'fine-focus sealed tube'
_exptl_absorpt_coefficient_mu 4.573
_exptl_absorpt_correction_T_max 0.6577
_exptl_absorpt_correction_T_min 0.17
_exptl_absorpt_correction_type multi-scan
_exptl_absorpt_process_details '(SADABS; Bruker, 2007)'
_exptl_crystal_colour colorless
_exptl_crystal_density_diffrn 1.73
_exptl_crystal_density_method 'not measured'
_exptl_crystal_description prism
_exptl_crystal_F_000 1624
_exptl_crystal_size_max 0.6
_exptl_crystal_size_mid 0.12
_exptl_crystal_size_min 0.1
_refine_diff_density_max 0.842
_refine_diff_density_min -0.799
_refine_diff_density_rms 0.074
_refine_ls_extinction_method none
_refine_ls_goodness_of_fit_ref 1.089
_refine_ls_hydrogen_treatment mixed
_refine_ls_matrix_type full
_refine_ls_number_parameters 395
_refine_ls_number_reflns 7979
_refine_ls_number_restraints 21
_refine_ls_restrained_S_all 1.121
_refine_ls_R_factor_all 0.0169
_refine_ls_R_factor_gt 0.0147
_refine_ls_shift/su_max 0.009
_refine_ls_shift/su_mean 0
_refine_ls_structure_factor_coef Fsqd
_refine_ls_weighting_details 'calc w=1/[\s^2^(Fo^2^)+(0.0106P)^2^+4.8973P] where P=(Fo^2^+2Fc^2^)/3'
_refine_ls_weighting_scheme calc
_refine_ls_wR_factor_gt 0.036
_refine_ls_wR_factor_ref 0.0377
_reflns_number_gt 7525
_reflns_number_total 7979
_reflns_threshold_expression >2\s(I)
_cod_data_source_file om501166w_si_002.cif
_cod_data_source_block Complex_13
_cod_depositor_comments 'Adding full bibliography for 4085383--4085390.cif.'
_cod_original_cell_volume 3142.7(9)
_cod_original_sg_symbol_H-M 'P 21/n'
_cod_database_code 4085390

loop_
_symmetry_equiv_pos_as_xyz
'x, y, z'
'-x+1/2, y+1/2, -z+1/2'
'-x, -y, -z'
'x-1/2, -y-1/2, z-1/2'

loop_
_atom_site_label
_atom_site_type_symbol
_atom_site_fract_x
_atom_site_fract_y
_atom_site_fract_z
_atom_site_U_iso_or_equiv
_atom_site_adp_type
_atom_site_occupancy
_atom_site_symmetry_multiplicity
_atom_site_calc_flag
_atom_site_refinement_flags
_atom_site_disorder_assembly
_atom_site_disorder_group
C1 C 0.61197(17) 0.30977(9) 0.52826(13) 0.0140(3) Uani 1 1 d . . .
C2 C 0.56883(18) 0.37323(9) 0.51813(14) 0.0160(4) Uani 1 1 d . . .
C3 C 0.6007(2) 0.41777(10) 0.45503(15) 0.0201(4) Uani 1 1 d . . .
H3 H 0.5695 0.461 0.4494 0.024 Uiso 1 1 calc R . .
C4 C 0.6795(2) 0.39728(10) 0.40041(16) 0.0224(4) Uani 1 1 d . . .
H4 H 0.7012 0.4268 0.3558 0.027 Uiso 1 1 calc R . .
C5 C 0.7273(2) 0.33439(10) 0.40947(15) 0.0208(4) Uani 1 1 d . . .
H5 H 0.7821 0.3209 0.3725 0.025 Uiso 1 1 calc R . .
C6 C 0.69284(18) 0.29209(9) 0.47391(14) 0.0163(4) Uani 1 1 d . . .
C7 C 0.69419(19) 0.10351(9) 0.52146(15) 0.0179(4) Uani 1 1 d . . .
C8 C 0.5666(2) 0.10068(10) 0.44856(16) 0.0248(4) Uani 1 1 d . . .
H8A H 0.557 0.0593 0.4125 0.037 Uiso 1 1 calc R . .
H8B H 0.5573 0.1369 0.4016 0.037 Uiso 1 1 calc R . .
H8C H 0.504 0.1041 0.4849 0.037 Uiso 1 1 calc R . .
C9 C 0.7892(2) 0.08841(10) 0.46406(17) 0.0250(4) Uani 1 1 d . . .
H9A H 0.8683 0.0783 0.5108 0.038 Uiso 1 1 calc R . .
H9B H 0.7982 0.1263 0.4242 0.038 Uiso 1 1 calc R . .
H9C H 0.7615 0.0509 0.4206 0.038 Uiso 1 1 calc R . .
C10 C 0.6986(2) 0.05230(10) 0.60152(16) 0.0235(4) Uani 1 1 d . . .
H10A H 0.6784 0.0095 0.5706 0.035 Uiso 1 1 calc R . .
H10B H 0.6391 0.0636 0.6383 0.035 Uiso 1 1 calc R . .
H10C H 0.7812 0.0511 0.6469 0.035 Uiso 1 1 calc R . .
C11 C 0.86624(18) 0.19267(11) 0.67314(16) 0.0211(4) Uani 1 1 d . . .
C12 C 0.9041(2) 0.26492(12) 0.68137(19) 0.0274(5) Uani 1 1 d . . .
H12A H 0.9775 0.2706 0.7366 0.041 Uiso 1 1 calc R . .
H12B H 0.837 0.2913 0.6929 0.041 Uiso 1 1 calc R . .
H12C H 0.9218 0.2789 0.6199 0.041 Uiso 1 1 calc R . .
C13 C 0.9714(2) 0.15466(13) 0.64850(19) 0.0307(5) Uani 1 1 d . . .
H13A H 1.0489 0.1652 0.6971 0.046 Uiso 1 1 calc R . .
H13B H 0.9768 0.1667 0.5823 0.046 Uiso 1 1 calc R . .
H13C H 0.9556 0.1078 0.6505 0.046 Uiso 1 1 calc R . .
C14 C 0.8512(2) 0.16900(12) 0.77283(16) 0.0260(4) Uani 1 1 d . . .
H14A H 0.826 0.1232 0.7673 0.039 Uiso 1 1 calc R . .
H14B H 0.7885 0.1953 0.7914 0.039 Uiso 1 1 calc R . .
H14C H 0.9294 0.1734 0.8234 0.039 Uiso 1 1 calc R . .
C15 C 0.29436(18) 0.34693(10) 0.62911(15) 0.0186(4) Uani 1 1 d . . .
C16 C 0.2524(2) 0.31265(11) 0.71099(17) 0.0250(4) Uani 1 1 d . . .
H16A H 0.1626 0.3125 0.6944 0.038 Uiso 1 1 calc R . .
H16B H 0.2851 0.3357 0.7736 0.038 Uiso 1 1 calc R . .
H16C H 0.2826 0.2677 0.7175 0.038 Uiso 1 1 calc R . .
C17 C 0.2509(2) 0.41847(11) 0.61802(18) 0.0277(5) Uani 1 1 d . . .
H17A H 0.2867 0.4407 0.5705 0.041 Uiso 1 1 calc R . .
H17B H 0.2773 0.4404 0.6822 0.041 Uiso 1 1 calc R . .
H17C H 0.1613 0.4198 0.5942 0.041 Uiso 1 1 calc R . .
C18 C 0.23520(19) 0.31190(11) 0.53156(16) 0.0246(4) Uani 1 1 d . . .
H18A H 0.246 0.2648 0.541 0.037 Uiso 1 1 calc R . .
H18B H 0.2743 0.3263 0.4808 0.037 Uiso 1 1 calc R . .
H18C H 0.1475 0.3222 0.5105 0.037 Uiso 1 1 calc R . .
C19 C 0.54502(18) 0.37768(9) 0.77405(14) 0.0153(3) Uani 1 1 d . . .
C20 C 0.67375(18) 0.39749(10) 0.76787(16) 0.0204(4) Uani 1 1 d . . .
H20A H 0.7222 0.4126 0.8328 0.031 Uiso 1 1 calc R . .
H20B H 0.6669 0.4327 0.7195 0.031 Uiso 1 1 calc R . .
H20C H 0.7143 0.3599 0.7473 0.031 Uiso 1 1 calc R . .
C21 C 0.55566(19) 0.32711(10) 0.85630(14) 0.0188(4) Uani 1 1 d . . .
H21A H 0.5937 0.3472 0.9205 0.028 Uiso 1 1 calc R . .
H21B H 0.6063 0.2906 0.8455 0.028 Uiso 1 1 calc R . .
H21C H 0.4737 0.3112 0.8555 0.028 Uiso 1 1 calc R . .
C22 C 0.4840(2) 0.43978(10) 0.79965(16) 0.0202(4) Uani 1 1 d . . .
H22A H 0.4042 0.4287 0.8103 0.03 Uiso 1 1 calc R . .
H22B H 0.4723 0.4709 0.745 0.03 Uiso 1 1 calc R . .
H22C H 0.5365 0.4592 0.8599 0.03 Uiso 1 1 calc R . .
C23 C 0.51913(18) 0.18732(9) 0.71729(14) 0.0166(4) Uani 1 1 d . . .
C24 C 0.42652(18) 0.21528(9) 0.50248(15) 0.0172(4) Uani 1 1 d . . .
O1 O 0.48782(13) 0.39248(6) 0.57194(10) 0.0171(3) Uani 1 1 d . . .
O2 O 0.74020(13) 0.22880(7) 0.48489(10) 0.0174(3) Uani 1 1 d . . .
O3 O 0.50449(15) 0.15842(8) 0.78134(11) 0.0257(3) Uani 1 1 d . . .
O4 O 0.35681(14) 0.20195(8) 0.43220(11) 0.0255(3) Uani 1 1 d . . .
B1 B 0.2699(2) 0.08833(11) 0.61805(18) 0.0214(4) Uani 1 1 d . . .
F1 F 0.17674(16) 0.06933(7) 0.53857(12) 0.0474(4) Uani 1 1 d . . .
F2 F 0.26072(16) 0.05589(8) 0.70103(11) 0.0411(4) Uani 1 1 d . . .
F3 F 0.26437(13) 0.15540(7) 0.63089(13) 0.0380(4) Uani 1 1 d . . .
F4 F 0.38308(14) 0.07303(7) 0.60164(12) 0.0378(4) Uani 1 1 d . . .
P3 P 0.71723(4) 0.18621(2) 0.57708(4) 0.01356(9) Uani 1 1 d . . .
P4 P 0.46353(4) 0.34064(2) 0.65334(3) 0.01269(9) Uani 1 1 d . . .
C25 C 0.9515(9) 0.5054(7) 0.6773(11) 0.0373(19) Uani 0.5 1 d PDU A 1
H25A H 0.9891 0.5193 0.7463 0.045 Uiso 0.5 1 calc PR A 1
H25B H 1.0031 0.5221 0.6359 0.045 Uiso 0.5 1 calc PR A 1
Cl1 Cl 0.80555(10) 0.53876(5) 0.63675(7) 0.0237(2) Uani 0.5 1 d PD A 1
Cl2 Cl 0.9482(3) 0.42057(14) 0.6719(2) 0.0342(5) Uani 0.5 1 d PDU A 1
C25B C 0.9806(11) 0.5068(7) 0.6705(10) 0.0373(18) Uani 0.5 1 d PDU B 2
H25C H 0.917 0.5357 0.6843 0.045 Uiso 0.5 1 calc PR B 2
H25D H 1.0511 0.5066 0.7302 0.045 Uiso 0.5 1 calc PR B 2
Cl4 Cl 0.9218(4) 0.4288(2) 0.6514(3) 0.0745(11) Uani 0.5 1 d PDU B 2
Cl3 Cl 1.02832(14) 0.53967(7) 0.57376(10) 0.0416(3) Uani 0.5 1 d PD B 2
Ir1 Ir 0.557094(6) 0.243863(3) 0.618639(5) 0.01076(2) Uani 1 1 d . . .
H1I H 0.659(2) 0.2690(13) 0.701(2) 0.026(7) Uiso 1 1 d . . .

loop_
_atom_site_aniso_label
_atom_site_aniso_U_11
_atom_site_aniso_U_22
_atom_site_aniso_U_33
_atom_site_aniso_U_23
_atom_site_aniso_U_13
_atom_site_aniso_U_12
C1 0.0165(9) 0.0138(8) 0.0119(8) 0.0010(6) 0.0042(7) -0.0024(7)
C2 0.0190(9) 0.0159(9) 0.0135(8) -0.0002(7) 0.0052(7) -0.0004(7)
C3 0.0281(11) 0.0134(8) 0.0195(10) 0.0020(7) 0.0076(8) -0.0006(7)
C4 0.0324(11) 0.0176(9) 0.0198(10) 0.0025(7) 0.0115(9) -0.0057(8)
C5 0.0274(11) 0.0197(9) 0.0193(9) -0.0003(7) 0.0131(8) -0.0035(8)
C6 0.0197(9) 0.0129(8) 0.0170(9) -0.0008(7) 0.0062(7) -0.0011(7)
C7 0.0255(10) 0.0130(8) 0.0175(9) -0.0002(7) 0.0095(8) 0.0018(7)
C8 0.0313(12) 0.0192(10) 0.0226(10) -0.0056(8) 0.0049(9) 0.0001(8)
C9 0.0368(12) 0.0187(9) 0.0262(11) -0.0020(8) 0.0200(10) 0.0031(8)
C10 0.0342(12) 0.0162(9) 0.0232(10) 0.0037(8) 0.0132(9) 0.0032(8)
C11 0.0142(9) 0.0274(10) 0.0217(10) -0.0030(8) 0.0046(8) 0.0020(8)
C12 0.0161(10) 0.0315(12) 0.0346(12) -0.0095(9) 0.0064(9) -0.0047(8)
C13 0.0182(10) 0.0396(13) 0.0348(13) -0.0043(10) 0.0079(9) 0.0083(9)
C14 0.0215(10) 0.0344(12) 0.0190(10) -0.0006(9) 0.0000(8) 0.0067(9)
C15 0.0127(9) 0.0215(9) 0.0207(10) -0.0026(7) 0.0029(7) 0.0020(7)
C16 0.0168(10) 0.0315(11) 0.0287(11) -0.0034(9) 0.0095(8) -0.0035(8)
C17 0.0208(10) 0.0257(11) 0.0338(12) -0.0028(9) 0.0026(9) 0.0094(8)
C18 0.0163(9) 0.0288(11) 0.0250(11) -0.0058(8) -0.0010(8) 0.0023(8)
C19 0.0161(9) 0.0147(8) 0.0151(9) -0.0024(7) 0.0044(7) -0.0013(7)
C20 0.0176(9) 0.0195(9) 0.0239(10) -0.0051(8) 0.0053(8) -0.0047(7)
C21 0.0218(10) 0.0192(9) 0.0149(9) -0.0002(7) 0.0037(7) -0.0005(7)
C22 0.0242(10) 0.0155(9) 0.0219(10) -0.0034(7) 0.0081(8) 0.0001(7)
C23 0.0155(9) 0.0156(8) 0.0182(9) -0.0016(7) 0.0040(7) -0.0001(7)
C24 0.0169(9) 0.0154(8) 0.0200(9) -0.0007(7) 0.0063(8) 0.0008(7)
O1 0.0226(7) 0.0136(6) 0.0172(7) 0.0030(5) 0.0090(6) 0.0029(5)
O2 0.0231(7) 0.0139(6) 0.0192(7) 0.0013(5) 0.0125(6) 0.0012(5)
O3 0.0348(9) 0.0233(7) 0.0211(7) 0.0056(6) 0.0110(7) -0.0035(6)
O4 0.0212(7) 0.0287(8) 0.0223(8) -0.0078(6) -0.0017(6) 0.0016(6)
B1 0.0230(11) 0.0183(10) 0.0233(11) -0.0018(8) 0.0072(9) -0.0007(8)
F1 0.0535(10) 0.0279(8) 0.0419(9) -0.0023(7) -0.0198(8) 0.0022(7)
F2 0.0520(10) 0.0480(9) 0.0299(8) 0.0069(7) 0.0221(7) -0.0010(8)
F3 0.0278(7) 0.0190(6) 0.0664(11) -0.0103(7) 0.0111(7) -0.0014(5)
F4 0.0374(8) 0.0343(8) 0.0511(9) -0.0036(7) 0.0282(7) 0.0034(6)
P3 0.0150(2) 0.0130(2) 0.0140(2) 0.00018(16) 0.00615(18) 0.00087(16)
P4 0.0130(2) 0.0125(2) 0.0129(2) 0.00023(16) 0.00417(17) 0.00046(16)
C25 0.046(4) 0.031(2) 0.042(3) -0.004(2) 0.024(3) -0.003(3)
Cl1 0.0330(5) 0.0180(4) 0.0180(4) 0.0005(3) 0.0035(4) 0.0029(4)
Cl2 0.0419(11) 0.0211(6) 0.0486(10) 0.0018(6) 0.0277(9) 0.0055(7)
C25B 0.060(5) 0.026(2) 0.037(3) -0.008(2) 0.031(3) -0.015(4)
Cl4 0.071(2) 0.062(2) 0.099(2) -0.0172(16) 0.0364(18) -0.0400(16)
Cl3 0.0492(8) 0.0380(7) 0.0371(7) 0.0027(5) 0.0105(6) 0.0096(6)
Ir1 0.01131(4) 0.01074(3) 0.01046(4) 0.00026(2) 0.00331(2) -0.00051(2)

loop_
_atom_type_symbol
_atom_type_description
_atom_type_scat_dispersion_real
_atom_type_scat_dispersion_imag
_atom_type_scat_source
C C 0.0033 0.0016 'International Tables Vol C Tables 4.2.6.8 and 6.1.1.4'
H H 0 0 'International Tables Vol C Tables 4.2.6.8 and 6.1.1.4'
O O 0.0106 0.006 'International Tables Vol C Tables 4.2.6.8 and 6.1.1.4'
B B 0.0013 0.0007 'International Tables Vol C Tables 4.2.6.8 and 6.1.1.4'
F F 0.0171 0.0103 'International Tables Vol C Tables 4.2.6.8 and 6.1.1.4'
P P 0.1023 0.0942 'International Tables Vol C Tables 4.2.6.8 and 6.1.1.4'
Cl Cl 0.1484 0.1585 'International Tables Vol C Tables 4.2.6.8 and 6.1.1.4'
Ir Ir -1.4442 7.9887 'International Tables Vol C Tables 4.2.6.8 and 6.1.1.4'

loop_
_geom_angle_atom_site_label_1
_geom_angle_atom_site_label_2
_geom_angle_atom_site_label_3
_geom_angle
C2 C1 C6 117.11(17)
C2 C1 Ir1 121.66(14)
C6 C1 Ir1 121.22(14)
C1 C2 C3 122.78(18)
C1 C2 O1 118.45(16)
C3 C2 O1 118.75(17)
C2 C3 C4 117.93(18)
C2 C3 H3 121
C4 C3 H3 121
C3 C4 C5 121.48(18)
C3 C4 H4 119.3
C5 C4 H4 119.3
C6 C5 C4 118.09(19)
C6 C5 H5 121
C4 C5 H5 121
C5 C6 C1 122.57(18)
C5 C6 O2 119.25(17)
C1 C6 O2 118.18(16)
C10 C7 C8 107.75(18)
C10 C7 C9 110.89(17)
C8 C7 C9 107.92(17)
C10 C7 P3 110.23(14)
C8 C7 P3 108.48(13)
C9 C7 P3 111.44(14)
C7 C8 H8A 109.5
C7 C8 H8B 109.5
H8A C8 H8B 109.5
C7 C8 H8C 109.5
H8A C8 H8C 109.5
H8B C8 H8C 109.5
C7 C9 H9A 109.5
C7 C9 H9B 109.5
H9A C9 H9B 109.5
C7 C9 H9C 109.5
H9A C9 H9C 109.5
H9B C9 H9C 109.5
C7 C10 H10A 109.5
C7 C10 H10B 109.5
H10A C10 H10B 109.5
C7 C10 H10C 109.5
H10A C10 H10C 109.5
H10B C10 H10C 109.5
C14 C11 C13 109.03(18)
C14 C11 C12 109.46(18)
C13 C11 C12 106.84(18)
C14 C11 P3 109.80(14)
C13 C11 P3 113.97(15)
C12 C11 P3 107.63(15)
C11 C12 H12A 109.5
C11 C12 H12B 109.5
H12A C12 H12B 109.5
C11 C12 H12C 109.5
H12A C12 H12C 109.5
H12B C12 H12C 109.5
C11 C13 H13A 109.5
C11 C13 H13B 109.5
H13A C13 H13B 109.5
C11 C13 H13C 109.5
H13A C13 H13C 109.5
H13B C13 H13C 109.5
C11 C14 H14A 109.5
C11 C14 H14B 109.5
H14A C14 H14B 109.5
C11 C14 H14C 109.5
H14A C14 H14C 109.5
H14B C14 H14C 109.5
C16 C15 C18 107.88(18)
C16 C15 C17 111.09(18)
C18 C15 C17 107.76(17)
C16 C15 P4 110.03(14)
C18 C15 P4 108.26(14)
C17 C15 P4 111.68(15)
C15 C16 H16A 109.5
C15 C16 H16B 109.5
H16A C16 H16B 109.5
C15 C16 H16C 109.5
H16A C16 H16C 109.5
H16B C16 H16C 109.5
C15 C17 H17A 109.5
C15 C17 H17B 109.5
H17A C17 H17B 109.5
C15 C17 H17C 109.5
H17A C17 H17C 109.5
H17B C17 H17C 109.5
C15 C18 H18A 109.5
C15 C18 H18B 109.5
H18A C18 H18B 109.5
C15 C18 H18C 109.5
H18A C18 H18C 109.5
H18B C18 H18C 109.5
C21 C19 C20 109.69(16)
C21 C19 C22 109.58(16)
C20 C19 C22 106.58(16)
C21 C19 P4 109.21(13)
C20 C19 P4 107.62(13)
C22 C19 P4 114.05(14)
C19 C20 H20A 109.5
C19 C20 H20B 109.5
H20A C20 H20B 109.5
C19 C20 H20C 109.5
H20A C20 H20C 109.5
H20B C20 H20C 109.5
C19 C21 H21A 109.5
C19 C21 H21B 109.5
H21A C21 H21B 109.5
C19 C21 H21C 109.5
H21A C21 H21C 109.5
H21B C21 H21C 109.5
C19 C22 H22A 109.5
C19 C22 H22B 109.5
H22A C22 H22B 109.5
C19 C22 H22C 109.5
H22A C22 H22C 109.5
H22B C22 H22C 109.5
O3 C23 Ir1 173.12(18)
O4 C24 Ir1 174.54(18)
C2 O1 P4 116.87(12)
C6 O2 P3 116.47(12)
F2 B1 F1 109.7(2)
F2 B1 F3 110.8(2)
F1 B1 F3 109.62(19)
F2 B1 F4 108.19(19)
F1 B1 F4 109.9(2)
F3 B1 F4 108.57(18)
O2 P3 C7 100.93(8)
O2 P3 C11 103.30(9)
C7 P3 C11 111.58(10)
O2 P3 Ir1 102.80(5)
C7 P3 Ir1 122.05(7)
C11 P3 Ir1 113.01(7)
O1 P4 C15 100.60(9)
O1 P4 C19 103.60(8)
C15 P4 C19 111.94(9)
O1 P4 Ir1 103.57(5)
C15 P4 Ir1 121.16(7)
C19 P4 Ir1 113.03(6)
Cl1 C25 Cl2 111.9(6)
Cl1 C25 H25A 109.2
Cl2 C25 H25A 109.2
Cl1 C25 H25B 109.2
Cl2 C25 H25B 109.2
H25A C25 H25B 107.9
Cl3 C25B Cl4 115.3(7)
Cl3 C25B H25C 108.4
Cl4 C25B H25C 108.4
Cl3 C25B H25D 108.4
Cl4 C25B H25D 108.4
H25C C25B H25D 107.5
C23 Ir1 C24 98.76(8)
C23 Ir1 C1 172.93(8)
C24 Ir1 C1 88.20(8)
C23 Ir1 P4 99.15(6)
C24 Ir1 P4 98.21(6)
C1 Ir1 P4 78.47(5)
C23 Ir1 P3 101.95(6)
C24 Ir1 P3 95.78(6)
C1 Ir1 P3 78.46(5)
P4 Ir1 P3 152.520(17)
C23 Ir1 H1I 85.7(10)
C24 Ir1 H1I 175.5(10)
C1 Ir1 H1I 87.3(10)
P4 Ir1 H1I 81.0(10)
P3 Ir1 H1I 83.2(10)

loop_
_geom_bond_atom_site_label_1
_geom_bond_atom_site_label_2
_geom_bond_distance
C1 C2 1.385(3)
C1 C6 1.387(3)
C1 Ir1 2.0611(18)
C2 C3 1.386(3)
C2 O1 1.392(2)
C3 C4 1.387(3)
C3 H3 0.95
C4 C5 1.393(3)
C4 H4 0.95
C5 C6 1.384(3)
C5 H5 0.95
C6 O2 1.398(2)
C7 C10 1.530(3)
C7 C8 1.531(3)
C7 C9 1.537(3)
C7 P3 1.858(2)
C8 H8A 0.98
C8 H8B 0.98
C8 H8C 0.98
C9 H9A 0.98
C9 H9B 0.98
C9 H9C 0.98
C10 H10A 0.98
C10 H10B 0.98
C10 H10C 0.98
C11 C14 1.534(3)
C11 C13 1.538(3)
C11 C12 1.540(3)
C11 P3 1.861(2)
C12 H12A 0.98
C12 H12B 0.98
C12 H12C 0.98
C13 H13A 0.98
C13 H13B 0.98
C13 H13C 0.98
C14 H14A 0.98
C14 H14B 0.98
C14 H14C 0.98
C15 C16 1.528(3)
C15 C18 1.533(3)
C15 C17 1.543(3)
C15 P4 1.857(2)
C16 H16A 0.98
C16 H16B 0.98
C16 H16C 0.98
C17 H17A 0.98
C17 H17B 0.98
C17 H17C 0.98
C18 H18A 0.98
C18 H18B 0.98
C18 H18C 0.98
C19 C21 1.534(3)
C19 C20 1.537(3)
C19 C22 1.538(3)
C19 P4 1.862(2)
C20 H20A 0.98
C20 H20B 0.98
C20 H20C 0.98
C21 H21A 0.98
C21 H21B 0.98
C21 H21C 0.98
C22 H22A 0.98
C22 H22B 0.98
C22 H22C 0.98
C23 O3 1.126(2)
C23 Ir1 1.941(2)
C24 O4 1.120(2)
C24 Ir1 1.974(2)
O1 P4 1.6380(14)
O2 P3 1.6394(14)
B1 F2 1.370(3)
B1 F1 1.371(3)
B1 F3 1.392(3)
B1 F4 1.397(3)
P3 Ir1 2.3641(6)
P4 Ir1 2.3625(6)
C25 Cl1 1.736(12)
C25 Cl2 1.743(15)
C25 H25A 0.99
C25 H25B 0.99
C25B Cl3 1.728(12)
C25B Cl4 1.728(13)
C25B H25C 0.99
C25B H25D 0.99
Ir1 H1I 1.49(3)
